data_7218226
loop_
_publ_author_name
'Ge, Yu'
'Li, Ni-Ya'
'Ma, Wei'
'Liu, Dong'
'Tang, Xiao-Yan'

_publ_section_title
;
 Structural diversity and photoluminescence properties of zinc
 coordination polymers constructed from
 1,4-bis[2-(4-pyridyl)ethenyl]-2,3,5,6-tetramethylbenzene and
 para-dicarboxylates
;
_journal_issue 48
_journal_name_full CrystEngComm
_journal_page_first 10949
_journal_paper_doi 10.1039/C4CE01635A
_journal_volume 16
_journal_year 2014
_chemical_formula_moiety 'C26 H20 N O4 Zn, 0.25(C2 H3 N)'
_chemical_formula_sum 'C26.5 H20.75 N1.25 O4 Zn'
_chemical_formula_weight 486.08
_chemical_name_systematic
; 
 ? 
;
_space_group_IT_number 15
_symmetry_cell_setting monoclinic
_symmetry_space_group_name_Hall '-C 2yc'
_symmetry_space_group_name_H-M 'C 1 2/c 1'
_atom_sites_solution_hydrogens geom
_atom_sites_solution_primary direct
_atom_sites_solution_secondary difmap
_audit_creation_method SHELXL-97
_cell_angle_alpha 90.00
_cell_angle_beta 94.63(3)
_cell_angle_gamma 90.00
_cell_formula_units_Z 8
_cell_length_a 15.281(3)
_cell_length_b 21.460(4)
_cell_length_c 15.867(3)
_cell_measurement_temperature 223(2)
_cell_volume 5186.3(17)
_computing_cell_refinement 'Bruker SMART'
_computing_data_collection 'Bruker SMART'
_computing_data_reduction 'Bruker SAINT'
_computing_molecular_graphics Diamond
_computing_publication_material 'SHELXTL and PLATON (Spek, 2009)'
_computing_structure_refinement SHELXTL
_computing_structure_solution 'SHELXTL (Sheldrick, 2008)'
_diffrn_ambient_temperature 223(2)
_diffrn_measured_fraction_theta_full 0.993
_diffrn_measured_fraction_theta_max 0.993
_diffrn_measurement_device_type 'CCD area detector'
_diffrn_measurement_method 'phi and omega scans'
_diffrn_radiation_monochromator graphite
_diffrn_radiation_source 'fine-focus sealed tube'
_diffrn_radiation_type MoK\a
_diffrn_radiation_wavelength 0.71073
_diffrn_reflns_av_R_equivalents 0.0333
_diffrn_reflns_av_sigmaI/netI 0.0309
_diffrn_reflns_limit_h_max 13
_diffrn_reflns_limit_h_min -18
_diffrn_reflns_limit_k_max 25
_diffrn_reflns_limit_k_min -25
_diffrn_reflns_limit_l_max 18
_diffrn_reflns_limit_l_min -18
_diffrn_reflns_number 17296
_diffrn_reflns_theta_full 25.05
_diffrn_reflns_theta_max 25.05
_diffrn_reflns_theta_min 1.64
_diffrn_standards_decay_% 0
_diffrn_standards_interval_count 0
_diffrn_standards_interval_time 0
_diffrn_standards_number 0
_exptl_absorpt_coefficient_mu 0.977
_exptl_absorpt_correction_T_max 0.7716
_exptl_absorpt_correction_T_min 0.7582
_exptl_absorpt_correction_type multi-scan
_exptl_absorpt_process_details 'Sadabs, (Sheldrick 2001)'
_exptl_crystal_colour yellow
_exptl_crystal_density_diffrn 1.245
_exptl_crystal_density_method 'not measured'
_exptl_crystal_description block
_exptl_crystal_F_000 2004
_exptl_crystal_size_max 0.30
_exptl_crystal_size_mid 0.30
_exptl_crystal_size_min 0.28
_refine_diff_density_max 0.621
_refine_diff_density_min -0.787
_refine_diff_density_rms 0.113
_refine_ls_extinction_method none
_refine_ls_goodness_of_fit_ref 1.040
_refine_ls_hydrogen_treatment constr
_refine_ls_matrix_type full
_refine_ls_number_parameters 295
_refine_ls_number_reflns 4566
_refine_ls_number_restraints 2
_refine_ls_restrained_S_all 1.039
_refine_ls_R_factor_all 0.0756
_refine_ls_R_factor_gt 0.0593
_refine_ls_shift/su_max 0.000
_refine_ls_shift/su_mean 0.000
_refine_ls_structure_factor_coef Fsqd
_refine_ls_weighting_details 'calc w=1/[\s^2^(Fo^2^)+(0.0878P)^2^+2.2935P] where P=(Fo^2^+2Fc^2^)/3'
_refine_ls_weighting_scheme calc
_refine_ls_wR_factor_gt 0.1533
_refine_ls_wR_factor_ref 0.1694
_reflns_number_gt 3655
_reflns_number_total 4566
_reflns_threshold_expression >2sigma(I)
_cod_data_source_file c4ce01635a2.cif
_cod_data_source_block 3
_cod_depositor_comments 'Adding full bibliography for 7218224--7218228.cif.'
_cod_original_cell_volume 5186.3(18)
_cod_original_sg_symbol_H-M 'C 2/c'
_cod_original_formula_sum 'C26.50 H20.75 N1.25 O4 Zn'
_cod_database_code 7218226

loop_
_symmetry_equiv_pos_as_xyz
'x, y, z'
'-x, y, -z+1/2'
'x+1/2, y+1/2, z'
'-x+1/2, y+1/2, -z+1/2'
'-x, -y, -z'
'x, -y, z-1/2'
'-x+1/2, -y+1/2, -z'
'x+1/2, -y+1/2, z-1/2'

loop_
_atom_site_label
_atom_site_type_symbol
_atom_site_fract_x
_atom_site_fract_y
_atom_site_fract_z
_atom_site_U_iso_or_equiv
_atom_site_adp_type
_atom_site_occupancy
_atom_site_symmetry_multiplicity
_atom_site_calc_flag
_atom_site_refinement_flags
Zn1 Zn 0.93239(3) 0.49519(2) 0.56078(3) 0.02305(19) Uani 1 1 d .
N1 N 0.8346(3) 0.4814(3) 0.6392(2) 0.0492(9) Uani 1 1 d .
O1 O 0.8925(2) 0.57676(15) 0.5028(2) 0.0423(8) Uani 1 1 d .
O2 O 0.9963(2) 0.58345(17) 0.4116(2) 0.0517(10) Uani 1 1 d .
O3 O 0.6240(2) 0.94953(17) 0.04128(19) 0.0443(8) Uani 1 1 d .
O4 O 0.5223(2) 0.95540(17) 0.1338(2) 0.0433(8) Uani 1 1 d .
C1 C 0.7537(3) 0.4998(3) 0.6128(3) 0.0492(9) Uani 1 1 d .
H1 H 0.7429 0.5145 0.5572 0.059 Uiso 1 1 calc R
C2 C 0.6851(4) 0.4981(4) 0.6646(4) 0.092(2) Uani 1 1 d .
H2 H 0.6285 0.5108 0.6437 0.111 Uiso 1 1 calc R
C3 C 0.7001(4) 0.4774(5) 0.7483(4) 0.092(2) Uani 1 1 d .
C4 C 0.7846(3) 0.4638(3) 0.7751(3) 0.0455(13) Uani 1 1 d .
H4 H 0.7993 0.4531 0.8319 0.055 Uiso 1 1 calc R
C5 C 0.8484(3) 0.4658(3) 0.7192(3) 0.0410(12) Uani 1 1 d .
H5 H 0.9060 0.4553 0.7395 0.049 Uiso 1 1 calc R
C6 C 0.6286(4) 0.4816(5) 0.8051(4) 0.104(3) Uani 1 1 d .
H6 H 0.5711 0.4797 0.7793 0.124 Uiso 1 1 calc R
C7 C 0.6359(3) 0.4876(3) 0.8852(3) 0.0565(16) Uani 1 1 d .
H7 H 0.6935 0.4880 0.9109 0.068 Uiso 1 1 calc R
C8 C 0.5644(3) 0.4941(3) 0.9434(3) 0.0509(15) Uani 1 1 d .
C9 C 0.5203(4) 0.5505(4) 0.9491(4) 0.0646(18) Uani 1 1 d .
C10 C 0.5449(4) 0.4438(4) 0.9936(4) 0.0658(18) Uani 1 1 d .
C11 C 0.5405(6) 0.6062(4) 0.8953(6) 0.108(3) Uani 1 1 d .
H11A H 0.5914 0.5972 0.8646 0.162 Uiso 1 1 calc R
H11B H 0.5526 0.6421 0.9314 0.162 Uiso 1 1 calc R
H11C H 0.4904 0.6150 0.8556 0.162 Uiso 1 1 calc R
C12 C 0.5934(6) 0.3824(4) 0.9889(6) 0.116(4) Uani 1 1 d .
H12A H 0.6237 0.3811 0.9376 0.175 Uiso 1 1 calc R
H12B H 0.5518 0.3482 0.9887 0.175 Uiso 1 1 calc R
H12C H 0.6358 0.3784 1.0376 0.175 Uiso 1 1 calc R
C13 C 0.8859(3) 0.6603(2) 0.4053(3) 0.0367(10) Uani 1 1 d .
C14 C 0.8055(3) 0.6794(2) 0.4271(3) 0.0403(11) Uani 1 1 d .
H14 H 0.7796 0.6591 0.4712 0.048 Uiso 1 1 calc R
C15 C 0.7618(3) 0.7281(2) 0.3852(3) 0.0442(12) Uani 1 1 d .
H15 H 0.7060 0.7397 0.4007 0.053 Uiso 1 1 calc R
C16 C 0.7984(3) 0.7603(3) 0.3206(3) 0.0445(12) Uani 1 1 d .
C17 C 0.8839(4) 0.7439(3) 0.3045(4) 0.0682(19) Uani 1 1 d .
H17 H 0.9129 0.7671 0.2649 0.082 Uiso 1 1 calc R
C18 C 0.9263(4) 0.6948(3) 0.3450(4) 0.0626(17) Uani 1 1 d .
H18 H 0.9834 0.6843 0.3320 0.075 Uiso 1 1 calc R
C19 C 0.7478(3) 0.8080(3) 0.2699(3) 0.0452(12) Uani 1 1 d .
C20 C 0.6780(3) 0.8410(3) 0.2999(3) 0.0449(12) Uani 1 1 d .
H20 H 0.6649 0.8352 0.3562 0.054 Uiso 1 1 calc R
C21 C 0.6280(3) 0.8816(2) 0.2495(3) 0.0396(11) Uani 1 1 d .
H21 H 0.5801 0.9020 0.2711 0.047 Uiso 1 1 calc R
C22 C 0.6477(3) 0.8927(2) 0.1670(3) 0.0391(11) Uani 1 1 d .
C23 C 0.7190(4) 0.8622(3) 0.1372(3) 0.0619(17) Uani 1 1 d .
H23 H 0.7340 0.8698 0.0818 0.074 Uiso 1 1 calc R
C24 C 0.7677(4) 0.8212(3) 0.1875(4) 0.0636(18) Uani 1 1 d .
H24 H 0.8160 0.8013 0.1659 0.076 Uiso 1 1 calc R
C25 C 0.9284(3) 0.6026(2) 0.4434(3) 0.0344(10) Uani 1 1 d .
C26 C 0.5938(3) 0.9357(2) 0.1096(3) 0.0331(10) Uani 1 1 d .
C27 C 0.3133(19) 0.2927(18) 0.952(3) 0.164(13) Uani 0.25 1 d PD
H27A H 0.3357 0.2786 0.8998 0.247 Uiso 0.25 1 calc PR
H27B H 0.3338 0.2651 0.9977 0.247 Uiso 0.25 1 calc PR
H27C H 0.3340 0.3347 0.9645 0.247 Uiso 0.25 1 calc PR
C28 C 0.2147(19) 0.2924(19) 0.942(3) 0.164(13) Uani 0.25 1 d PD
N2 N 0.145(2) 0.3055(16) 0.932(2) 0.164(13) Uani 0.25 1 d PD

loop_
_atom_site_aniso_label
_atom_site_aniso_U_11
_atom_site_aniso_U_22
_atom_site_aniso_U_33
_atom_site_aniso_U_23
_atom_site_aniso_U_13
_atom_site_aniso_U_12
Zn1 0.0184(3) 0.0347(3) 0.0164(3) -0.00161(18) 0.00364(17) 0.00194(18)
N1 0.0237(14) 0.103(3) 0.0216(14) 0.0063(16) 0.0051(12) 0.0059(16)
O1 0.0446(19) 0.0425(18) 0.0413(19) 0.0134(15) 0.0129(15) 0.0106(15)
O2 0.0419(19) 0.058(2) 0.057(2) 0.0237(18) 0.0180(17) 0.0219(17)
O3 0.0434(19) 0.063(2) 0.0271(17) 0.0189(15) 0.0093(14) 0.0161(17)
O4 0.0288(17) 0.070(2) 0.0311(16) 0.0176(16) 0.0041(13) 0.0122(16)
C1 0.0237(14) 0.103(3) 0.0216(14) 0.0063(16) 0.0051(12) 0.0059(16)
C2 0.026(2) 0.223(7) 0.029(2) 0.011(3) 0.0080(16) 0.009(3)
C3 0.026(2) 0.223(7) 0.029(2) 0.011(3) 0.0080(16) 0.009(3)
C4 0.029(2) 0.083(4) 0.025(2) 0.011(2) 0.0057(19) 0.006(2)
C5 0.024(2) 0.071(3) 0.028(2) 0.011(2) 0.0036(18) 0.009(2)
C6 0.022(3) 0.258(11) 0.032(3) 0.000(5) 0.011(2) 0.002(4)
C7 0.027(3) 0.110(5) 0.034(3) 0.004(3) 0.014(2) 0.005(3)
C8 0.028(3) 0.097(5) 0.030(3) 0.007(3) 0.014(2) 0.007(3)
C9 0.041(3) 0.110(5) 0.046(3) 0.009(3) 0.026(3) 0.009(3)
C10 0.043(3) 0.112(5) 0.045(3) 0.005(3) 0.022(3) 0.012(3)
C11 0.099(6) 0.123(7) 0.115(7) 0.045(6) 0.082(6) 0.031(5)
C12 0.110(7) 0.123(7) 0.130(8) 0.034(6) 0.092(6) 0.048(6)
C13 0.030(2) 0.045(3) 0.037(2) 0.010(2) 0.0074(19) 0.010(2)
C14 0.040(3) 0.042(3) 0.041(3) 0.014(2) 0.015(2) 0.007(2)
C15 0.037(3) 0.055(3) 0.042(3) 0.015(2) 0.018(2) 0.016(2)
C16 0.039(3) 0.058(3) 0.038(3) 0.017(2) 0.012(2) 0.018(2)
C17 0.052(4) 0.083(4) 0.074(4) 0.048(4) 0.030(3) 0.022(3)
C18 0.045(3) 0.079(4) 0.066(4) 0.034(3) 0.023(3) 0.026(3)
C19 0.038(3) 0.061(3) 0.038(3) 0.016(2) 0.011(2) 0.016(2)
C20 0.045(3) 0.065(3) 0.026(2) 0.014(2) 0.010(2) 0.016(2)
C21 0.034(2) 0.054(3) 0.031(2) 0.005(2) 0.0066(19) 0.013(2)
C22 0.034(2) 0.056(3) 0.028(2) 0.014(2) 0.0057(19) 0.011(2)
C23 0.059(4) 0.092(5) 0.038(3) 0.026(3) 0.024(3) 0.034(3)
C24 0.060(4) 0.088(4) 0.048(3) 0.031(3) 0.031(3) 0.039(3)
C25 0.031(2) 0.042(3) 0.030(2) 0.0025(19) -0.0010(18) 0.006(2)
C26 0.031(2) 0.041(2) 0.026(2) 0.0047(18) 0.0008(18) 0.0034(19)
N2 0.18(2) 0.143(18) 0.156(19) -0.128(16) -0.091(18) 0.103(17)
C27 0.18(2) 0.143(18) 0.156(19) -0.128(16) -0.091(18) 0.103(17)
C28 0.18(2) 0.143(18) 0.156(19) -0.128(16) -0.091(18) 0.103(17)

loop_
_atom_type_symbol
_atom_type_description
_atom_type_scat_dispersion_real
_atom_type_scat_dispersion_imag
_atom_type_scat_source
C C 0.0033 0.0016 'International Tables Vol C Tables 4.2.6.8 and 6.1.1.4'
H H 0.0000 0.0000 'International Tables Vol C Tables 4.2.6.8 and 6.1.1.4'
N N 0.0061 0.0033 'International Tables Vol C Tables 4.2.6.8 and 6.1.1.4'
O O 0.0106 0.0060 'International Tables Vol C Tables 4.2.6.8 and 6.1.1.4'
Zn Zn 0.2839 1.4301 'International Tables Vol C Tables 4.2.6.8 and 6.1.1.4'

loop_
_geom_angle_atom_site_label_1
_geom_angle_atom_site_label_2
_geom_angle_atom_site_label_3
_geom_angle
_geom_angle_site_symmetry_1
_geom_angle_site_symmetry_3
O4 Zn1 O3 159.52(13) 8_566 4_645
O4 Zn1 O2 89.09(16) 8_566 5_766
O3 Zn1 O2 87.54(16) 4_645 5_766
O4 Zn1 N1 102.90(15) 8_566 .
O3 Zn1 N1 97.57(16) 4_645 .
O2 Zn1 N1 98.86(17) 5_766 .
O4 Zn1 O1 88.47(15) 8_566 .
O3 Zn1 O1 87.83(14) 4_645 .
O2 Zn1 O1 159.97(13) 5_766 .
N1 Zn1 O1 101.06(16) . .
O4 Zn1 Zn1 81.88(9) 8_566 5_766
O3 Zn1 Zn1 77.65(9) 4_645 5_766
O2 Zn1 Zn1 78.89(10) 5_766 5_766
N1 Zn1 Zn1 174.75(15) . 5_766
O1 Zn1 Zn1 81.08(9) . 5_766
C5 N1 C1 116.8(4) . .
C5 N1 Zn1 123.9(3) . .
C1 N1 Zn1 118.2(3) . .
C25 O1 Zn1 125.6(3) . .
C25 O2 Zn1 129.0(3) . 5_766
C26 O3 Zn1 130.2(3) . 4_655
C26 O4 Zn1 124.4(3) . 8_465
N1 C1 C2 122.3(5) . .
N1 C1 H1 118.8 . .
C2 C1 H1 118.8 . .
C1 C2 C3 119.7(5) . .
C1 C2 H2 120.1 . .
C3 C2 H2 120.1 . .
C4 C3 C2 116.4(5) . .
C4 C3 C6 123.7(5) . .
C2 C3 C6 119.1(6) . .
C3 C4 C5 119.9(5) . .
C3 C4 H4 120.1 . .
C5 C4 H4 120.1 . .
N1 C5 C4 124.5(4) . .
N1 C5 H5 117.7 . .
C4 C5 H5 117.7 . .
C7 C6 C3 127.4(6) . .
C7 C6 H6 116.3 . .
C3 C6 H6 116.3 . .
C6 C7 C8 128.2(5) . .
C6 C7 H7 115.9 . .
C8 C7 H7 115.9 . .
C10 C8 C9 120.8(5) . .
C10 C8 C7 118.9(5) . .
C9 C8 C7 120.2(5) . .
C8 C9 C10 119.3(6) . 5_667
C8 C9 C11 121.9(5) . .
C10 C9 C11 118.8(6) 5_667 .
C8 C10 C9 119.9(6) . 5_667
C8 C10 C12 121.3(5) . .
C9 C10 C12 118.8(6) 5_667 .
C9 C11 H11A 109.5 . .
C9 C11 H11B 109.5 . .
H11A C11 H11B 109.5 . .
C9 C11 H11C 109.5 . .
H11A C11 H11C 109.5 . .
H11B C11 H11C 109.5 . .
C10 C12 H12A 109.5 . .
C10 C12 H12B 109.5 . .
H12A C12 H12B 109.5 . .
C10 C12 H12C 109.4 . .
H12A C12 H12C 109.5 . .
H12B C12 H12C 109.5 . .
C14 C13 C18 118.2(4) . .
C14 C13 C25 120.9(4) . .
C18 C13 C25 120.9(4) . .
C13 C14 C15 121.0(4) . .
C13 C14 H14 119.5 . .
C15 C14 H14 119.5 . .
C14 C15 C16 121.5(4) . .
C14 C15 H15 119.3 . .
C16 C15 H15 119.2 . .
C15 C16 C17 116.6(4) . .
C15 C16 C19 121.4(4) . .
C17 C16 C19 122.0(4) . .
C18 C17 C16 121.5(5) . .
C18 C17 H17 119.3 . .
C16 C17 H17 119.3 . .
C17 C18 C13 120.8(5) . .
C17 C18 H18 119.6 . .
C13 C18 H18 119.6 . .
C24 C19 C20 116.6(4) . .
C24 C19 C16 120.4(4) . .
C20 C19 C16 123.0(4) . .
C21 C20 C19 121.9(4) . .
C21 C20 H20 119.0 . .
C19 C20 H20 119.0 . .
C20 C21 C22 120.4(4) . .
C20 C21 H21 119.8 . .
C22 C21 H21 119.8 . .
C23 C22 C21 118.5(4) . .
C23 C22 C26 119.5(4) . .
C21 C22 C26 122.0(4) . .
C24 C23 C22 120.7(5) . .
C24 C23 H23 119.6 . .
C22 C23 H23 119.6 . .
C23 C24 C19 121.9(5) . .
C23 C24 H24 119.1 . .
C19 C24 H24 119.1 . .
O1 C25 O2 125.4(4) . .
O1 C25 C13 117.7(4) . .
O2 C25 C13 116.9(4) . .
O3 C26 O4 125.3(4) . .
O3 C26 C22 116.8(4) . .
O4 C26 C22 118.0(4) . .
C28 C27 H27A 109.0 . .
C28 C27 H27B 110.0 . .
H27A C27 H27B 109.0 . .
C28 C27 H27C 109.0 . .
H27A C27 H27C 109.0 . .
H27B C27 H27C 110.0 . .
N2 C28 C27 165(5) . .

loop_
_geom_bond_atom_site_label_1
_geom_bond_atom_site_label_2
_geom_bond_distance
_geom_bond_site_symmetry_2
Zn1 O4 2.025(3) 8_566
Zn1 O3 2.025(3) 4_645
Zn1 O2 2.037(3) 5_766
Zn1 N1 2.042(4) .
Zn1 O1 2.047(3) .
Zn1 Zn1 2.9455(12) 5_766
N1 C5 1.313(6) .
N1 C1 1.332(6) .
O1 C25 1.258(5) .
O2 C25 1.258(5) .
O2 Zn1 2.037(3) 5_766
O3 C26 1.248(5) .
O3 Zn1 2.025(3) 4_655
O4 C26 1.260(5) .
O4 Zn1 2.025(3) 8_465
C1 C2 1.385(7) .
C1 H1 0.9400 .
C2 C3 1.401(9) .
C2 H2 0.9400 .
C3 C4 1.358(8) .
C3 C6 1.474(8) .
C4 C5 1.371(6) .
C4 H4 0.9400 .
C5 H5 0.9400 .
C6 C7 1.273(8) .
C6 H6 0.9400 .
C7 C8 1.494(7) .
C7 H7 0.9400 .
C8 C10 1.388(9) .
C8 C9 1.390(9) .
C9 C10 1.408(7) 5_667
C9 C11 1.515(10) .
C10 C9 1.408(7) 5_667
C10 C12 1.518(10) .
C11 H11A 0.9700 .
C11 H11B 0.9700 .
C11 H11C 0.9700 .
C12 H12A 0.9700 .
C12 H12B 0.9700 .
C12 H12C 0.9700 .
C13 C14 1.365(6) .
C13 C18 1.393(7) .
C13 C25 1.502(6) .
C14 C15 1.382(7) .
C14 H14 0.9400 .
C15 C16 1.391(6) .
C15 H15 0.9400 .
C16 C17 1.396(7) .
C16 C19 1.481(7) .
C17 C18 1.370(8) .
C17 H17 0.9400 .
C18 H18 0.9400 .
C19 C24 1.395(7) .
C19 C20 1.395(7) .
C20 C21 1.373(7) .
C20 H20 0.9400 .
C21 C22 1.388(6) .
C21 H21 0.9400 .
C22 C23 1.388(7) .
C22 C26 1.496(6) .
C23 C24 1.367(7) .
C23 H23 0.9400 .
C24 H24 0.9400 .
N2 C28 1.098(10) .
C27 C28 1.502(10) .
C27 H27A 0.97000 .
C27 H27B 0.97000 .
C27 H27C 0.97000 .
